data_4063584
loop_
_publ_author_name
'Kelbysheva, Elena S.'
'Ezernitskaya, Mariam G.'
'Strelkova, Tatyana V.'
'Borisov, Yurii A.'
'Smol&#x2019;yakov, Aleksandr F.'
'Starikova, Zoya A.'
'Dolgushin, Fedor M.'
'Rodionov, Aleksey N.'
'Lokshin, Boris V.'
'Loim, Nikolay M.'

_publ_section_title
;
 Photochemistry of \p- and n-Donor Bifunctional Monosubstituted
 Derivatives of Cyclopentadienylmanganese Tricarbonyl Complexes Containing
 an Allyl Group and Photo- and Thermoisomerization of the Corresponding
 Dicarbonyl Chelates
;
_journal_issue 16
_journal_name_full Organometallics
_journal_page_first 4342
_journal_paper_doi 10.1021/om200407c
_journal_volume 30
_journal_year 2011
_chemical_formula_moiety 'C16 H20 Mn N O4'
_chemical_formula_sum 'C16 H20 Mn N O4'
_chemical_formula_weight 345.27
_chemical_name_systematic
; 
 ? 
;
_space_group_IT_number 14
_symmetry_cell_setting monoclinic
_symmetry_space_group_name_Hall '-P 2ybc'
_symmetry_space_group_name_H-M 'P 1 21/c 1'
_atom_sites_solution_hydrogens geom
_atom_sites_solution_primary direct
_atom_sites_solution_secondary difmap
_audit_creation_method SHELXL-97
_cell_angle_alpha 90.00
_cell_angle_beta 100.2330(10)
_cell_angle_gamma 90.00
_cell_formula_units_Z 4
_cell_length_a 17.3198(8)
_cell_length_b 7.7457(4)
_cell_length_c 11.9745(6)
_cell_measurement_reflns_used 400
_cell_measurement_temperature 100(2)
_cell_measurement_theta_max 29
_cell_measurement_theta_min 3
_cell_volume 1580.87(14)
_computing_cell_refinement 'Bruker SAINT'
_computing_data_collection 'Bruker APEX II'
_computing_data_reduction 'Bruker SAINT'
_computing_molecular_graphics 'Bruker SHELXTL'
_computing_publication_material 'Bruker SHELXTL'
_computing_structure_refinement 'SHELXL-97 (Sheldrick, 1997)'
_computing_structure_solution 'SHELXS-97 (Sheldrick, 1997)'
_diffrn_ambient_temperature 100(2)
_diffrn_measured_fraction_theta_full 0.998
_diffrn_measured_fraction_theta_max 0.998
_diffrn_measurement_device_type 'Bruker APEX II CCD area detector''
_diffrn_measurement_method 'omega scans'
_diffrn_radiation_monochromator graphite
_diffrn_radiation_source 'fine-focus sealed tube'
_diffrn_radiation_type MoK\a
_diffrn_radiation_wavelength 0.71073
_diffrn_reflns_av_R_equivalents 0.0261
_diffrn_reflns_av_sigmaI/netI 0.0208
_diffrn_reflns_limit_h_max 23
_diffrn_reflns_limit_h_min -23
_diffrn_reflns_limit_k_max 10
_diffrn_reflns_limit_k_min -10
_diffrn_reflns_limit_l_max 16
_diffrn_reflns_limit_l_min -16
_diffrn_reflns_number 18298
_diffrn_reflns_theta_full 29.00
_diffrn_reflns_theta_max 29.00
_diffrn_reflns_theta_min 2.39
_exptl_absorpt_coefficient_mu 0.852
_exptl_absorpt_correction_T_max 0.828
_exptl_absorpt_correction_T_min 0.727
_exptl_absorpt_correction_type multi-scan
_exptl_absorpt_process_details SADABS
_exptl_crystal_colour colourless
_exptl_crystal_density_diffrn 1.451
_exptl_crystal_density_method 'not measured'
_exptl_crystal_description plate
_exptl_crystal_F_000 720
_exptl_crystal_size_max 0.40
_exptl_crystal_size_mid 0.35
_exptl_crystal_size_min 0.23
_refine_diff_density_max 0.419
_refine_diff_density_min -0.266
_refine_diff_density_rms 0.053
_refine_ls_extinction_method none
_refine_ls_goodness_of_fit_ref 1.013
_refine_ls_hydrogen_treatment constr
_refine_ls_matrix_type full
_refine_ls_number_parameters 202
_refine_ls_number_reflns 4214
_refine_ls_number_restraints 0
_refine_ls_restrained_S_all 1.013
_refine_ls_R_factor_all 0.0308
_refine_ls_R_factor_gt 0.0259
_refine_ls_shift/su_max 0.001
_refine_ls_shift/su_mean 0.000
_refine_ls_structure_factor_coef Fsqd
_refine_ls_weighting_details 'calc w=1/[\s^2^(Fo^2^)+(0.0353P)^2^+0.7210P] where P=(Fo^2^+2Fc^2^)/3'
_refine_ls_weighting_scheme calc
_refine_ls_wR_factor_gt 0.0661
_refine_ls_wR_factor_ref 0.0690
_reflns_number_gt 3723
_reflns_number_total 4214
_reflns_threshold_expression I>2\s(I)
_cod_data_source_file om200407c_si_003.cif
_cod_data_source_block complex21
_cod_depositor_comments
;
The following automatic conversions were performed:

'_symmetry_cell_setting' value 'Monoclinic' changed to 'monoclinic'
according to the built-in table from CIF Core dictionary named
'cif_core.dic' version 2.4.1 from 2010-06-29.

Automatic conversion script
Id: cif_fix_values 1715 2011-07-08 13:25:40Z adriana 
;
_cod_original_sg_symbol_H-M 'P 21/c'
_cod_database_code 4063584

loop_
_symmetry_equiv_pos_as_xyz
'x, y, z'
'-x, y+1/2, -z+1/2'
'-x, -y, -z'
'x, -y-1/2, z-1/2'

loop_
_atom_site_label
_atom_site_type_symbol
_atom_site_fract_x
_atom_site_fract_y
_atom_site_fract_z
_atom_site_U_iso_or_equiv
_atom_site_adp_type
_atom_site_occupancy
_atom_site_symmetry_multiplicity
_atom_site_calc_flag
_atom_site_refinement_flags
Mn1 Mn 0.363866(10) 0.30677(2) 0.141230(14) 0.01170(6) Uani 1 1 d .
O1 O 0.40837(6) 0.61181(12) 0.02186(8) 0.0236(2) Uani 1 1 d .
O2 O 0.32366(6) 0.53487(12) 0.31739(8) 0.0243(2) Uani 1 1 d .
O3 O 0.22277(6) -0.28464(11) 0.04764(8) 0.02138(19) Uani 1 1 d .
O4 O 0.13458(5) -0.07155(11) -0.01281(7) 0.01657(17) Uani 1 1 d .
N1 N 0.23074(6) -0.02245(13) 0.13496(9) 0.0151(2) Uani 1 1 d .
C1 C 0.37050(7) 0.04020(14) 0.19328(10) 0.0129(2) Uani 1 1 d .
C2 C 0.40002(7) 0.05481(16) 0.09015(10) 0.0168(2) Uani 1 1 d .
H2A H 0.3789 -0.0056 0.0173 0.020 Uiso 1 1 calc R
C3 C 0.46516(8) 0.16749(17) 0.10903(12) 0.0223(3) Uani 1 1 d .
H3A H 0.4984 0.1995 0.0520 0.027 Uiso 1 1 calc R
C4 C 0.47676(7) 0.22335(17) 0.22377(12) 0.0217(3) Uani 1 1 d .
H4A H 0.5202 0.2991 0.2623 0.026 Uiso 1 1 calc R
C5 C 0.41840(7) 0.14338(16) 0.27568(10) 0.0164(2) Uani 1 1 d .
H5A H 0.4133 0.1541 0.3573 0.020 Uiso 1 1 calc R
C6 C 0.39006(7) 0.49214(16) 0.06772(10) 0.0163(2) Uani 1 1 d .
C7 C 0.33859(7) 0.44671(15) 0.24639(10) 0.0164(2) Uani 1 1 d .
C8 C 0.26643(7) 0.29113(16) 0.00219(10) 0.0167(2) Uani 1 1 d .
H8A H 0.2570 0.3937 -0.0477 0.020 Uiso 1 1 calc R
H8B H 0.2599 0.1804 -0.0397 0.020 Uiso 1 1 calc R
C9 C 0.23660(7) 0.29799(15) 0.10309(10) 0.0140(2) Uani 1 1 d .
H9A H 0.2115 0.4112 0.1150 0.017 Uiso 1 1 calc R
C10 C 0.19834(7) 0.14677(16) 0.15158(10) 0.0151(2) Uani 1 1 d .
H10A H 0.2020 0.1658 0.2341 0.018 Uiso 1 1 calc R
H10B H 0.1420 0.1459 0.1173 0.018 Uiso 1 1 calc R
C11 C 0.30269(7) -0.06902(16) 0.21193(10) 0.0172(2) Uani 1 1 d .
H11A H 0.3149 -0.1919 0.2004 0.021 Uiso 1 1 calc R
H11B H 0.2947 -0.0552 0.2913 0.021 Uiso 1 1 calc R
C12 C 0.19814(7) -0.13941(16) 0.05558(10) 0.0154(2) Uani 1 1 d .
C13 C 0.08852(7) -0.17962(16) -0.10148(10) 0.0164(2) Uani 1 1 d .
C14 C 0.13839(8) -0.2429(2) -0.18563(12) 0.0276(3) Uani 1 1 d .
H14A H 0.1765 -0.3279 -0.1487 0.041 Uiso 1 1 calc R
H14B H 0.1663 -0.1450 -0.2118 0.041 Uiso 1 1 calc R
H14C H 0.1045 -0.2965 -0.2507 0.041 Uiso 1 1 calc R
C15 C 0.02683(8) -0.05312(18) -0.15880(11) 0.0230(3) Uani 1 1 d .
H15A H -0.0043 -0.0116 -0.1035 0.035 Uiso 1 1 calc R
H15B H -0.0076 -0.1111 -0.2213 0.035 Uiso 1 1 calc R
H15C H 0.0527 0.0449 -0.1885 0.035 Uiso 1 1 calc R
C16 C 0.05056(8) -0.32696(18) -0.04716(12) 0.0235(3) Uani 1 1 d .
H16A H 0.0912 -0.4078 -0.0118 0.035 Uiso 1 1 calc R
H16B H 0.0134 -0.3873 -0.1054 0.035 Uiso 1 1 calc R
H16C H 0.0227 -0.2807 0.0107 0.035 Uiso 1 1 calc R

loop_
_atom_site_aniso_label
_atom_site_aniso_U_11
_atom_site_aniso_U_22
_atom_site_aniso_U_33
_atom_site_aniso_U_23
_atom_site_aniso_U_13
_atom_site_aniso_U_12
Mn1 0.01223(9) 0.00949(9) 0.01316(9) 0.00181(6) 0.00162(6) -0.00086(6)
O1 0.0277(5) 0.0186(5) 0.0258(5) 0.0064(4) 0.0082(4) -0.0042(4)
O2 0.0386(6) 0.0176(4) 0.0170(4) 0.0008(3) 0.0057(4) 0.0051(4)
O3 0.0206(4) 0.0129(4) 0.0289(5) -0.0002(4) -0.0004(4) 0.0023(3)
O4 0.0148(4) 0.0135(4) 0.0194(4) -0.0013(3) -0.0023(3) -0.0003(3)
N1 0.0127(4) 0.0116(5) 0.0199(5) 0.0016(4) -0.0004(4) -0.0008(4)
C1 0.0125(5) 0.0102(5) 0.0153(5) 0.0024(4) 0.0004(4) 0.0006(4)
C2 0.0187(6) 0.0141(5) 0.0179(5) 0.0011(4) 0.0039(4) 0.0052(4)
C3 0.0161(6) 0.0207(6) 0.0321(7) 0.0086(5) 0.0098(5) 0.0041(5)
C4 0.0133(5) 0.0159(6) 0.0334(7) 0.0056(5) -0.0023(5) -0.0022(4)
C5 0.0168(5) 0.0130(5) 0.0170(5) 0.0020(4) -0.0033(4) 0.0003(4)
C6 0.0166(5) 0.0165(5) 0.0160(5) -0.0005(4) 0.0032(4) -0.0005(4)
C7 0.0202(6) 0.0122(5) 0.0161(5) 0.0044(4) 0.0012(4) -0.0009(4)
C8 0.0173(5) 0.0166(6) 0.0145(5) 0.0026(4) -0.0013(4) -0.0001(4)
C9 0.0125(5) 0.0111(5) 0.0175(5) 0.0001(4) -0.0001(4) 0.0005(4)
C10 0.0133(5) 0.0147(5) 0.0175(5) -0.0012(4) 0.0036(4) -0.0010(4)
C11 0.0149(5) 0.0143(5) 0.0208(6) 0.0062(4) -0.0011(4) -0.0023(4)
C12 0.0133(5) 0.0140(5) 0.0187(5) 0.0026(4) 0.0026(4) -0.0015(4)
C13 0.0151(5) 0.0173(6) 0.0161(5) -0.0030(4) 0.0011(4) -0.0031(4)
C14 0.0231(7) 0.0382(8) 0.0230(6) -0.0082(6) 0.0079(5) -0.0005(6)
C15 0.0191(6) 0.0259(7) 0.0216(6) 0.0005(5) -0.0028(5) 0.0004(5)
C16 0.0244(7) 0.0229(6) 0.0224(6) -0.0013(5) 0.0019(5) -0.0091(5)

loop_
_atom_type_symbol
_atom_type_description
_atom_type_scat_dispersion_real
_atom_type_scat_dispersion_imag
_atom_type_scat_source
C C 0.0033 0.0016 'International Tables Vol C Tables 4.2.6.8 and 6.1.1.4'
H H 0.0000 0.0000 'International Tables Vol C Tables 4.2.6.8 and 6.1.1.4'
N N 0.0061 0.0033 'International Tables Vol C Tables 4.2.6.8 and 6.1.1.4'
O O 0.0106 0.0060 'International Tables Vol C Tables 4.2.6.8 and 6.1.1.4'
Mn Mn 0.3368 0.7283 'International Tables Vol C Tables 4.2.6.8 and 6.1.1.4'

loop_
_geom_angle_atom_site_label_1
_geom_angle_atom_site_label_2
_geom_angle_atom_site_label_3
_geom_angle
C7 Mn1 C6 88.56(5)
C7 Mn1 C4 100.25(6)
C6 Mn1 C4 100.38(5)
C7 Mn1 C5 87.64(5)
C6 Mn1 C5 137.12(5)
C4 Mn1 C5 38.92(5)
C7 Mn1 C3 138.18(6)
C6 Mn1 C3 91.61(5)
C4 Mn1 C3 38.75(6)
C5 Mn1 C3 64.65(5)
C7 Mn1 C8 108.96(5)
C6 Mn1 C8 84.08(5)
C4 Mn1 C8 150.58(5)
C5 Mn1 C8 137.03(5)
C3 Mn1 C8 112.65(5)
C7 Mn1 C1 112.79(5)
C6 Mn1 C1 155.36(5)
C4 Mn1 C1 65.00(5)
C5 Mn1 C1 38.63(4)
C3 Mn1 C1 64.41(5)
C8 Mn1 C1 99.44(5)
C7 Mn1 C2 150.37(5)
C6 Mn1 C2 118.24(5)
C4 Mn1 C2 64.58(5)
C5 Mn1 C2 64.39(5)
C3 Mn1 C2 38.14(5)
C8 Mn1 C2 87.55(5)
C1 Mn1 C2 38.41(4)
C7 Mn1 C9 78.41(5)
C6 Mn1 C9 105.01(5)
C4 Mn1 C9 154.51(5)
C5 Mn1 C9 115.93(5)
C3 Mn1 C9 140.91(5)
C8 Mn1 C9 37.69(4)
C1 Mn1 C9 91.76(4)
C2 Mn1 C9 104.21(5)
C12 O4 C13 119.56(9)
C12 N1 C10 125.00(10)
C12 N1 C11 118.62(10)
C10 N1 C11 116.37(10)
C5 C1 C2 107.65(10)
C5 C1 C11 126.36(11)
C2 C1 C11 125.97(11)
C5 C1 Mn1 69.85(7)
C2 C1 Mn1 71.42(7)
C11 C1 Mn1 125.62(8)
C3 C2 C1 108.08(11)
C3 C2 Mn1 70.22(7)
C1 C2 Mn1 70.17(7)
C3 C2 H2A 126.0
C1 C2 H2A 126.0
Mn1 C2 H2A 126.0
C2 C3 C4 108.34(11)
C2 C3 Mn1 71.64(7)
C4 C3 Mn1 69.74(7)
C2 C3 H3A 125.8
C4 C3 H3A 125.8
Mn1 C3 H3A 125.8
C5 C4 C3 107.54(11)
C5 C4 Mn1 70.67(7)
C3 C4 Mn1 71.51(7)
C5 C4 H4A 126.2
C3 C4 H4A 126.2
Mn1 C4 H4A 126.2
C1 C5 C4 108.39(11)
C1 C5 Mn1 71.52(7)
C4 C5 Mn1 70.41(7)
C1 C5 H5A 125.8
C4 C5 H5A 125.8
Mn1 C5 H5A 125.8
O1 C6 Mn1 178.61(12)
O2 C7 Mn1 177.86(11)
C9 C8 Mn1 71.85(7)
C9 C8 H8A 116.4
Mn1 C8 H8A 116.4
C9 C8 H8B 116.4
Mn1 C8 H8B 116.4
H8A C8 H8B 113.4
C8 C9 C10 123.88(10)
C8 C9 Mn1 70.46(7)
C10 C9 Mn1 116.19(8)
C8 C9 H9A 113.2
C10 C9 H9A 113.2
Mn1 C9 H9A 113.2
N1 C10 C9 116.10(10)
N1 C10 H10A 108.3
C9 C10 H10A 108.3
N1 C10 H10B 108.3
C9 C10 H10B 108.3
H10A C10 H10B 107.4
N1 C11 C1 111.80(10)
N1 C11 H11A 109.3
C1 C11 H11A 109.3
N1 C11 H11B 109.3
C1 C11 H11B 109.3
H11A C11 H11B 107.9
O3 C12 O4 124.84(11)
O3 C12 N1 124.34(11)
O4 C12 N1 110.82(10)
O4 C13 C16 109.81(10)
O4 C13 C14 111.28(10)
C16 C13 C14 112.43(11)
O4 C13 C15 101.92(10)
C16 C13 C15 110.75(11)
C14 C13 C15 110.18(11)
C13 C14 H14A 109.5
C13 C14 H14B 109.5
H14A C14 H14B 109.5
C13 C14 H14C 109.5
H14A C14 H14C 109.5
H14B C14 H14C 109.5
C13 C15 H15A 109.5
C13 C15 H15B 109.5
H15A C15 H15B 109.5
C13 C15 H15C 109.5
H15A C15 H15C 109.5
H15B C15 H15C 109.5
C13 C16 H16A 109.5
C13 C16 H16B 109.5
H16A C16 H16B 109.5
C13 C16 H16C 109.5
H16A C16 H16C 109.5
H16B C16 H16C 109.5

loop_
_geom_bond_atom_site_label_1
_geom_bond_atom_site_label_2
_geom_bond_distance
Mn1 C7 1.7744(13)
Mn1 C6 1.7844(12)
Mn1 C4 2.1287(13)
Mn1 C5 2.1320(12)
Mn1 C3 2.1519(13)
Mn1 C8 2.1532(12)
Mn1 C1 2.1539(11)
Mn1 C2 2.1705(12)
Mn1 C9 2.1712(12)
O1 C6 1.1503(15)
O2 C7 1.1550(15)
O3 C12 1.2128(15)
O4 C12 1.3560(14)
O4 C13 1.4708(14)
N1 C12 1.3610(16)
N1 C10 1.4533(15)
N1 C11 1.4575(15)
C1 C5 1.4177(16)
C1 C2 1.4225(16)
C1 C11 1.4959(16)
C2 C3 1.4125(18)
C2 H2A 1.0000
C3 C4 1.420(2)
C3 H3A 1.0000
C4 C5 1.4195(18)
C4 H4A 1.0000
C5 H5A 1.0000
C8 C9 1.3970(17)
C8 H8A 0.9900
C8 H8B 0.9900
C9 C10 1.5116(16)
C9 H9A 1.0000
C10 H10A 0.9900
C10 H10B 0.9900
C11 H11A 0.9900
C11 H11B 0.9900
C13 C16 1.5198(17)
C13 C14 1.5201(18)
C13 C15 1.5206(18)
C14 H14A 0.9800
C14 H14B 0.9800
C14 H14C 0.9800
C15 H15A 0.9800
C15 H15B 0.9800
C15 H15C 0.9800
C16 H16A 0.9800
C16 H16B 0.9800
C16 H16C 0.9800

loop_
_geom_torsion_atom_site_label_1
_geom_torsion_atom_site_label_2
_geom_torsion_atom_site_label_3
_geom_torsion_atom_site_label_4
_geom_torsion
C7 Mn1 C1 C5 -53.30(9)
C6 Mn1 C1 C5 95.00(13)
C4 Mn1 C1 C5 37.67(8)
C3 Mn1 C1 C5 80.73(8)
C8 Mn1 C1 C5 -168.59(7)
C2 Mn1 C1 C5 117.64(10)
C9 Mn1 C1 C5 -131.47(7)
C7 Mn1 C1 C2 -170.95(7)
C6 Mn1 C1 C2 -22.64(15)
C4 Mn1 C1 C2 -79.97(8)
C5 Mn1 C1 C2 -117.64(10)
C3 Mn1 C1 C2 -36.92(7)
C8 Mn1 C1 C2 73.77(7)
C9 Mn1 C1 C2 110.88(7)
C7 Mn1 C1 C11 67.62(11)
C6 Mn1 C1 C11 -144.07(12)
C4 Mn1 C1 C11 158.60(12)
C5 Mn1 C1 C11 120.93(13)
C3 Mn1 C1 C11 -158.35(12)
C8 Mn1 C1 C11 -47.66(11)
C2 Mn1 C1 C11 -121.43(13)
C9 Mn1 C1 C11 -10.54(10)
C5 C1 C2 C3 -0.53(13)
C11 C1 C2 C3 -178.73(11)
Mn1 C1 C2 C3 60.25(8)
C5 C1 C2 Mn1 -60.77(8)
C11 C1 C2 Mn1 121.02(11)
C7 Mn1 C2 C3 -101.65(12)
C6 Mn1 C2 C3 50.80(9)
C4 Mn1 C2 C3 -37.56(8)
C5 Mn1 C2 C3 -80.88(8)
C8 Mn1 C2 C3 132.74(8)
C1 Mn1 C2 C3 -118.71(10)
C9 Mn1 C2 C3 166.86(8)
C7 Mn1 C2 C1 17.06(14)
C6 Mn1 C2 C1 169.50(7)
C4 Mn1 C2 C1 81.15(7)
C5 Mn1 C2 C1 37.82(7)
C3 Mn1 C2 C1 118.71(10)
C8 Mn1 C2 C1 -108.56(7)
C9 Mn1 C2 C1 -74.44(7)
C1 C2 C3 C4 0.15(14)
Mn1 C2 C3 C4 60.36(9)
C1 C2 C3 Mn1 -60.22(8)
C7 Mn1 C3 C2 133.43(9)
C6 Mn1 C3 C2 -136.93(8)
C4 Mn1 C3 C2 118.42(11)
C5 Mn1 C3 C2 80.15(8)
C8 Mn1 C3 C2 -52.67(8)
C1 Mn1 C3 C2 37.17(7)
C9 Mn1 C3 C2 -20.46(11)
C7 Mn1 C3 C4 15.00(11)
C6 Mn1 C3 C4 104.65(8)
C5 Mn1 C3 C4 -38.27(7)
C8 Mn1 C3 C4 -171.09(7)
C1 Mn1 C3 C4 -81.25(8)
C2 Mn1 C3 C4 -118.42(11)
C9 Mn1 C3 C4 -138.89(8)
C2 C3 C4 C5 0.29(14)
Mn1 C3 C4 C5 61.85(9)
C2 C3 C4 Mn1 -61.56(9)
C7 Mn1 C4 C5 73.10(8)
C6 Mn1 C4 C5 163.51(8)
C3 Mn1 C4 C5 -117.00(11)
C8 Mn1 C4 C5 -100.09(12)
C1 Mn1 C4 C5 -37.39(7)
C2 Mn1 C4 C5 -80.03(8)
C9 Mn1 C4 C5 -11.46(16)
C7 Mn1 C4 C3 -169.90(8)
C6 Mn1 C4 C3 -79.48(8)
C5 Mn1 C4 C3 117.00(11)
C8 Mn1 C4 C3 16.91(14)
C1 Mn1 C4 C3 79.61(8)
C2 Mn1 C4 C3 36.97(7)
C9 Mn1 C4 C3 105.55(13)
C2 C1 C5 C4 0.70(13)
C11 C1 C5 C4 178.90(11)
Mn1 C1 C5 C4 -61.08(9)
C2 C1 C5 Mn1 61.78(8)
C11 C1 C5 Mn1 -120.02(12)
C3 C4 C5 C1 -0.61(14)
Mn1 C4 C5 C1 61.78(8)
C3 C4 C5 Mn1 -62.40(9)
C7 Mn1 C5 C1 132.28(8)
C6 Mn1 C5 C1 -142.38(8)
C4 Mn1 C5 C1 -118.16(11)
C3 Mn1 C5 C1 -80.05(8)
C8 Mn1 C5 C1 16.64(11)
C2 Mn1 C5 C1 -37.61(7)
C9 Mn1 C5 C1 56.38(8)
C7 Mn1 C5 C4 -109.55(8)
C6 Mn1 C5 C4 -24.22(11)
C3 Mn1 C5 C4 38.11(8)
C8 Mn1 C5 C4 134.81(9)
C1 Mn1 C5 C4 118.16(11)
C2 Mn1 C5 C4 80.55(8)
C9 Mn1 C5 C4 174.55(8)
C7 Mn1 C6 O1 79(5)
C4 Mn1 C6 O1 -21(5)
C5 Mn1 C6 O1 -6(5)
C3 Mn1 C6 O1 -59(5)
C8 Mn1 C6 O1 -172(100)
C1 Mn1 C6 O1 -72(5)
C2 Mn1 C6 O1 -88(5)
C9 Mn1 C6 O1 157(5)
C6 Mn1 C7 O2 -127(3)
C4 Mn1 C7 O2 -26(3)
C5 Mn1 C7 O2 11(3)
C3 Mn1 C7 O2 -36(3)
C8 Mn1 C7 O2 150(3)
C1 Mn1 C7 O2 41(3)
C2 Mn1 C7 O2 29(3)
C9 Mn1 C7 O2 128(3)
C7 Mn1 C8 C9 -37.64(8)
C6 Mn1 C8 C9 -124.06(8)
C4 Mn1 C8 C9 135.27(10)
C5 Mn1 C8 C9 70.11(10)
C3 Mn1 C8 C9 146.66(7)
C1 Mn1 C8 C9 80.55(7)
C2 Mn1 C8 C9 117.21(7)
Mn1 C8 C9 C10 -109.01(11)
C7 Mn1 C9 C8 143.88(8)
C6 Mn1 C9 C8 58.55(8)
C4 Mn1 C9 C8 -126.57(12)
C5 Mn1 C9 C8 -134.55(7)
C3 Mn1 C9 C8 -53.56(10)
C1 Mn1 C9 C8 -103.21(7)
C2 Mn1 C9 C8 -66.43(8)
C7 Mn1 C9 C10 -97.13(9)
C6 Mn1 C9 C10 177.54(9)
C4 Mn1 C9 C10 -7.58(17)
C5 Mn1 C9 C10 -15.56(10)
C3 Mn1 C9 C10 65.43(12)
C8 Mn1 C9 C10 118.99(12)
C1 Mn1 C9 C10 15.78(9)
C2 Mn1 C9 C10 52.56(9)
C12 N1 C10 C9 -101.84(13)
C11 N1 C10 C9 79.64(13)
C8 C9 C10 N1 35.20(16)
Mn1 C9 C10 N1 -47.98(13)
C12 N1 C11 C1 114.16(12)
C10 N1 C11 C1 -67.22(14)
C5 C1 C11 N1 123.19(13)
C2 C1 C11 N1 -58.93(15)
Mn1 C1 C11 N1 33.12(14)
C13 O4 C12 O3 2.54(18)
C13 O4 C12 N1 -177.31(10)
C10 N1 C12 O3 -174.67(12)
C11 N1 C12 O3 3.82(18)
C10 N1 C12 O4 5.19(16)
C11 N1 C12 O4 -176.33(10)
C12 O4 C13 C16 64.67(14)
C12 O4 C13 C14 -60.46(14)
C12 O4 C13 C15 -177.89(10)
